data_2018475
loop_
_publ_author_name
'Wicher, Barbara'
'Pyta, Krystian'
'Przybylski, Piotr'
'Tykarska, Ewa'
'Gdaniec, Maria'

_publ_section_title
;
 Redetermination of rifampicin pentahydrate revealing a zwitterionic form
 of the antibiotic
;
_journal_coeditor_code FA3275
_journal_issue 5
_journal_name_full 'Acta Crystallographica Section C'
_journal_page_first o209
_journal_page_last o212
_journal_paper_doi 10.1107/S0108270112015296
_journal_volume 68
_journal_year 2012
_chemical_formula_iupac 'C43 H58 N4 O12 , 5H2 O'
_chemical_formula_moiety 'C43 H58 N4 O12, 5(H2 O)'
_chemical_formula_sum 'C43 H68 N4 O17'
_chemical_formula_weight 913.01
_chemical_name_common 'rifampicin pentahydrate'
_chemical_name_systematic
;
(2<i>S</i>,12<i>Z</i>,14<i>E</i>,16<i>S</i>,17<i>S</i>,18<i>R</i>,
19<i>R</i>,20<i>R</i>,21<i>S</i>,22<i>R</i>,23<i>S</i>,24<i>E</i>)-21-
acetyloxy-6,9,17,19-tetrahydroxy-23-methoxy-2,4,12,16,18,20,22-heptamethyl-
8-[(<i>E</i>)-<i>N</i>-(4-methylpiperazin-4-ium-1-yl)formimidoyl]-1,11-dioxo-
1,2-dihydro-2,7-(epoxypentadeca[1,11,13]trienimino)naphtho[2,1-<i>b</i>]furan-
5-olate pentahydrate
;
_space_group_IT_number 19
_symmetry_cell_setting orthorhombic
_symmetry_space_group_name_Hall 'P 2ac 2ab'
_symmetry_space_group_name_H-M 'P 21 21 21'
_atom_sites_solution_hydrogens geom
_atom_sites_solution_primary direct
_atom_sites_solution_secondary difmap
_cell_angle_alpha 90.00
_cell_angle_beta 90.00
_cell_angle_gamma 90.00
_cell_formula_units_Z 4
_cell_length_a 13.8506(6)
_cell_length_b 17.3867(8)
_cell_length_c 19.7476(8)
_cell_measurement_reflns_used 5773
_cell_measurement_temperature 130(2)
_cell_measurement_theta_max 73.58
_cell_measurement_theta_min 2.54
_cell_volume 4755.5(4)
_computing_cell_refinement 'CrysAlis PRO (Agilent, 2010)'
_computing_data_collection 'CrysAlis PRO (Agilent, 2010)'
_computing_data_reduction 'CrysAlis PRO (Agilent, 2010)'
_computing_molecular_graphics
;
ORTEP-3 for Windows (Farrugia, 1997) and Mercury (Macrae <i>et al.</i>,
2006)
;
_computing_publication_material 'SHELXL97 (Sheldrick, 2008)'
_computing_structure_refinement 'SHELXL97 (Sheldrick, 2008)'
_computing_structure_solution 'SIR2004 (Burla <i>et al.</i>, 2005)'
_diffrn_ambient_temperature 130(2)
_diffrn_measured_fraction_theta_full 0.996
_diffrn_measured_fraction_theta_max 0.996
_diffrn_measurement_device_type 'Oxford SuperNova'
_diffrn_measurement_method \w
_diffrn_radiation_monochromator mirror
_diffrn_radiation_source 'Nova Cu X-ray Source'
_diffrn_radiation_type CuK\a
_diffrn_radiation_wavelength 1.54178
_diffrn_reflns_av_R_equivalents 0.0291
_diffrn_reflns_av_sigmaI/netI 0.0252
_diffrn_reflns_limit_h_max 15
_diffrn_reflns_limit_h_min -16
_diffrn_reflns_limit_k_max 18
_diffrn_reflns_limit_k_min -20
_diffrn_reflns_limit_l_max 20
_diffrn_reflns_limit_l_min -23
_diffrn_reflns_number 13055
_diffrn_reflns_theta_full 68.24
_diffrn_reflns_theta_max 68.24
_diffrn_reflns_theta_min 6.39
_diffrn_standards_decay_% 0
_diffrn_standards_interval_count 0
_diffrn_standards_interval_time 0
_diffrn_standards_number 0
_exptl_absorpt_coefficient_mu 0.822
_exptl_absorpt_correction_T_max 1.000
_exptl_absorpt_correction_T_min 0.834
_exptl_absorpt_correction_type multi-scan
_exptl_absorpt_process_details '(CrysAlis PRO; Agilent, 2010)'
_exptl_crystal_colour red
_exptl_crystal_density_diffrn 1.275
_exptl_crystal_density_method 'not measured'
_exptl_crystal_description plate
_exptl_crystal_F_000 1960
_exptl_crystal_size_max 0.25
_exptl_crystal_size_mid 0.25
_exptl_crystal_size_min 0.1
_refine_diff_density_max 0.438
_refine_diff_density_min -0.493
_refine_ls_extinction_method none
_refine_ls_goodness_of_fit_ref 1.059
_refine_ls_hydrogen_treatment constr
_refine_ls_matrix_type full
_refine_ls_number_parameters 597
_refine_ls_number_reflns 4805
_refine_ls_number_restraints 0
_refine_ls_restrained_S_all 1.059
_refine_ls_R_factor_all 0.0508
_refine_ls_R_factor_gt 0.0482
_refine_ls_shift/su_max 0.000
_refine_ls_shift/su_mean 0.000
_refine_ls_structure_factor_coef Fsqd
_refine_ls_weighting_details 'calc w = 1/[\s^2^(Fo^2^)+(0.0916P)^2^+1.4280P] where P=(Fo^2^+2Fc^2^)/3'
_refine_ls_weighting_scheme calc
_refine_ls_wR_factor_gt 0.1321
_refine_ls_wR_factor_ref 0.1353
_reflns_number_gt 4531
_reflns_number_total 4805
_reflns_threshold_expression I>2\s(I)
_cod_data_source_file fa3275.cif
_cod_data_source_block I
_cod_database_code 2018475
_cod_database_fobs_code 2018475

loop_
_symmetry_equiv_pos_as_xyz
'x, y, z'
'-x+1/2, -y, z+1/2'
'x+1/2, -y+1/2, -z'
'-x, y+1/2, -z+1/2'

loop_
_atom_site_type_symbol
_atom_site_label
_atom_site_fract_x
_atom_site_fract_y
_atom_site_fract_z
_atom_site_U_iso_or_equiv
_atom_site_adp_type
_atom_site_calc_flag
_atom_site_refinement_flags
_atom_site_occupancy
_atom_site_symmetry_multiplicity
O O1 0.30015(16) 0.75118(14) 0.22373(13) 0.0373(5) Uani d . 1 1
H H1O1 0.2452 0.7833 0.2403 0.076(17) Uiso d R 1 1
O O4 0.15993(15) 0.48293(12) 0.11122(12) 0.0315(5) Uani d . 1 1
H H1O4 0.1013 0.4743 0.1191 0.038 Uiso d R 1 1
O O6 -0.13453(15) 0.64033(13) 0.18474(12) 0.0308(5) Uani d . 1 1
O O8 0.13138(17) 0.79511(13) 0.24625(14) 0.0393(6) Uani d . 1 1
O O11 -0.02229(15) 0.47111(13) 0.12271(12) 0.0331(5) Uani d . 1 1
O O12 -0.19160(14) 0.51457(13) 0.20226(11) 0.0307(5) Uani d . 1 1
O O15 0.43934(16) 0.75649(13) 0.12001(12) 0.0353(5) Uani d . 1 1
O O21 0.48009(17) 0.59475(13) 0.41967(14) 0.0378(5) Uani d . 1 1
H H21O 0.4341 0.5930 0.4473 0.057 Uiso calc R 1 1
O O23 0.31253(16) 0.54271(14) 0.47347(12) 0.0350(5) Uani d . 1 1
H H23O 0.3138 0.5285 0.5141 0.053 Uiso calc R 1 1
O O25 0.12237(16) 0.40545(13) 0.39895(12) 0.0330(5) Uani d . 1 1
O O27 -0.06585(19) 0.50789(16) 0.42146(13) 0.0438(6) Uani d . 1 1
O O35 0.0957(3) 0.41051(19) 0.51087(15) 0.0723(11) Uani d . 1 1
N N2 0.42597(18) 0.64209(15) 0.17672(15) 0.0300(6) Uani d . 1 1
H H1N2 0.4595 0.6062 0.1975 0.036 Uiso calc R 1 1
N N38 0.43724(19) 0.48898(15) 0.15341(14) 0.0310(6) Uani d . 1 1
N N39 0.48980(18) 0.42188(15) 0.14572(15) 0.0322(6) Uani d . 1 1
N N40 0.62114(19) 0.30831(16) 0.09569(17) 0.0368(6) Uani d . 1 1
H H40N 0.6287 0.3242 0.0439 0.074(16) Uiso d R 1 1
C C1 0.2627(2) 0.68762(18) 0.19492(17) 0.0308(6) Uani d . 1 1
C C2 0.3251(2) 0.63087(18) 0.17121(16) 0.0274(6) Uani d . 1 1
C C3 0.2895(2) 0.56034(18) 0.14729(16) 0.0281(6) Uani d . 1 1
C C4 0.1896(2) 0.55065(17) 0.14002(16) 0.0266(6) Uani d . 1 1
C C5 0.0205(2) 0.59878(18) 0.16089(16) 0.0271(6) Uani d . 1 1
C C6 -0.0380(2) 0.65786(18) 0.18743(16) 0.0275(6) Uani d . 1 1
C C7 -0.0065(2) 0.72507(18) 0.21530(17) 0.0311(7) Uani d . 1 1
C C8 0.0959(2) 0.73511(18) 0.21786(17) 0.0299(6) Uani d . 1 1
C C9 0.1611(2) 0.67629(17) 0.19068(16) 0.0281(6) Uani d . 1 1
C C10 0.1247(2) 0.60735(18) 0.16224(16) 0.0263(6) Uani d . 1 1
C C11 -0.0401(2) 0.53855(18) 0.14348(16) 0.0279(6) Uani d . 1 1
C C12 -0.1442(2) 0.56402(18) 0.15592(17) 0.0288(6) Uani d . 1 1
C C13 -0.2049(2) 0.5673(2) 0.09318(18) 0.0352(7) Uani d . 1 1
H H13A -0.2082 0.5161 0.0726 0.053 Uiso calc R 1 1
H H13B -0.1761 0.6035 0.0609 0.053 Uiso calc R 1 1
H H13C -0.2702 0.5846 0.1049 0.053 Uiso calc R 1 1
C C14 -0.0732(2) 0.7845(2) 0.24442(19) 0.0365(7) Uani d . 1 1
H H14A -0.1403 0.7693 0.2361 0.055 Uiso calc R 1 1
H H14B -0.0607 0.8343 0.2229 0.055 Uiso calc R 1 1
H H14C -0.0621 0.7888 0.2933 0.055 Uiso calc R 1 1
C C15 0.4752(2) 0.70370(18) 0.15262(17) 0.0293(6) Uani d . 1 1
C C16 0.5826(2) 0.70247(18) 0.16704(18) 0.0317(7) Uani d . 1 1
C C17 0.6225(2) 0.67000(18) 0.22144(18) 0.0334(7) Uani d . 1 1
H H17A 0.6904 0.6761 0.2253 0.040 Uiso calc R 1 1
C C18 0.5770(2) 0.62645(19) 0.27585(17) 0.0327(7) Uani d . 1 1
H H18A 0.5113 0.6363 0.2865 0.039 Uiso calc R 1 1
C C19 0.6246(2) 0.57316(19) 0.31119(18) 0.0341(7) Uani d . 1 1
H H19A 0.6930 0.5741 0.3074 0.041 Uiso calc R 1 1
C C20 0.5828(2) 0.51165(19) 0.35637(18) 0.0325(7) Uani d . 1 1
H H20A 0.6228 0.5091 0.3985 0.039 Uiso calc R 1 1
C C21 0.4779(2) 0.52739(19) 0.37719(17) 0.0316(7) Uani d . 1 1
H H21A 0.4406 0.5404 0.3354 0.038 Uiso calc R 1 1
C C22 0.4270(2) 0.45951(19) 0.41216(17) 0.0329(7) Uani d . 1 1
H H22A 0.4271 0.4158 0.3793 0.039 Uiso calc R 1 1
C C23 0.3207(2) 0.4762(2) 0.42976(17) 0.0332(7) Uani d . 1 1
H H23A 0.2949 0.4307 0.4550 0.040 Uiso calc R 1 1
C C24 0.2522(2) 0.4926(2) 0.37023(17) 0.0345(7) Uani d . 1 1
H H24A 0.2636 0.5468 0.3553 0.041 Uiso calc R 1 1
C C25 0.1468(2) 0.48716(19) 0.39584(18) 0.0327(7) Uani d . 1 1
H H25A 0.1434 0.5092 0.4426 0.039 Uiso calc R 1 1
C C26 0.0739(2) 0.5296(2) 0.35056(18) 0.0348(7) Uani d . 1 1
H H26A 0.0962 0.5243 0.3026 0.042 Uiso calc R 1 1
C C27 -0.0284(2) 0.49624(19) 0.35495(17) 0.0317(7) Uani d . 1 1
H H27A -0.0245 0.4396 0.3466 0.038 Uiso calc R 1 1
C C28 -0.0948(2) 0.53068(19) 0.30262(17) 0.0314(7) Uani d . 1 1
H H28A -0.1074 0.5844 0.3034 0.038 Uiso calc R 1 1
C C29 -0.1354(2) 0.48750(19) 0.25586(16) 0.0306(6) Uani d . 1 1
H H29A -0.1257 0.4335 0.2588 0.037 Uiso calc R 1 1
C C30 0.6421(2) 0.7413(2) 0.1132(2) 0.0407(8) Uani d . 1 1
H H30A 0.7104 0.7400 0.1261 0.061 Uiso calc R 1 1
H H30B 0.6212 0.7949 0.1084 0.061 Uiso calc R 1 1
H H30C 0.6334 0.7144 0.0700 0.061 Uiso calc R 1 1
C C31 0.5934(3) 0.4350(2) 0.3189(2) 0.0418(8) Uani d . 1 1
H H31A 0.5483 0.4335 0.2807 0.063 Uiso calc R 1 1
H H31B 0.5792 0.3925 0.3499 0.063 Uiso calc R 1 1
H H31C 0.6597 0.4298 0.3020 0.063 Uiso calc R 1 1
C C32 0.4814(2) 0.4322(2) 0.47501(18) 0.0360(7) Uani d . 1 1
H H32A 0.5423 0.4080 0.4613 0.054 Uiso calc R 1 1
H H32B 0.4419 0.3947 0.4996 0.054 Uiso calc R 1 1
H H32C 0.4950 0.4762 0.5044 0.054 Uiso calc R 1 1
C C33 0.2688(2) 0.4403(2) 0.30876(19) 0.0411(8) Uani d . 1 1
H H33A 0.3312 0.4527 0.2880 0.062 Uiso calc R 1 1
H H33B 0.2171 0.4483 0.2757 0.062 Uiso calc R 1 1
H H33C 0.2689 0.3864 0.3234 0.062 Uiso calc R 1 1
C C34 0.0757(3) 0.6161(2) 0.3688(2) 0.0495(10) Uani d . 1 1
H H34A 0.0321 0.6442 0.3386 0.074 Uiso calc R 1 1
H H34B 0.1415 0.6360 0.3637 0.074 Uiso calc R 1 1
H H34C 0.0547 0.6229 0.4158 0.074 Uiso calc R 1 1
C C35 0.0963(3) 0.3754(2) 0.45912(18) 0.0391(8) Uani d . 1 1
C C36 0.0684(3) 0.2929(2) 0.4519(2) 0.0462(9) Uani d . 1 1
H H36A 0.0427 0.2740 0.4950 0.069 Uiso calc R 1 1
H H36B 0.1253 0.2626 0.4393 0.069 Uiso calc R 1 1
H H36C 0.0190 0.2879 0.4167 0.069 Uiso calc R 1 1
C C37 -0.1416(3) 0.4527(3) 0.4372(2) 0.0585(12) Uani d . 1 1
H H37A -0.1955 0.4595 0.4057 0.088 Uiso calc R 1 1
H H37B -0.1642 0.4609 0.4836 0.088 Uiso calc R 1 1
H H37C -0.1160 0.4003 0.4329 0.088 Uiso calc R 1 1
C C38 0.3499(2) 0.49360(18) 0.13115(17) 0.0308(7) Uani d . 1 1
H H38A 0.3244 0.4533 0.1040 0.037 Uiso calc R 1 1
C C39 0.4555(2) 0.3627(2) 0.0993(2) 0.0404(8) Uani d . 1 1
H H39B 0.4601 0.3815 0.0521 0.048 Uiso calc R 1 1
H H39A 0.3871 0.3507 0.1090 0.048 Uiso calc R 1 1
C C40 0.5166(2) 0.2910(2) 0.1077(2) 0.0422(9) Uani d . 1 1
H H40A 0.5082 0.2705 0.1541 0.051 Uiso calc R 1 1
H H40B 0.4947 0.2513 0.0753 0.051 Uiso calc R 1 1
C C41 0.6528(2) 0.37040(19) 0.1427(2) 0.0366(7) Uani d . 1 1
H H41B 0.7211 0.3835 0.1336 0.044 Uiso calc R 1 1
H H41A 0.6479 0.3520 0.1900 0.044 Uiso calc R 1 1
C C42 0.5906(2) 0.44131(19) 0.13374(19) 0.0336(7) Uani d . 1 1
H H42A 0.6113 0.4817 0.1660 0.040 Uiso calc R 1 1
H H42B 0.5983 0.4616 0.0872 0.040 Uiso calc R 1 1
C C43 0.6816(3) 0.2379(2) 0.1026(3) 0.0476(9) Uani d . 1 1
H H43A 0.6749 0.2172 0.1486 0.071 Uiso calc R 1 1
H H43C 0.7494 0.2508 0.0941 0.071 Uiso calc R 1 1
H H43B 0.6602 0.1992 0.0698 0.071 Uiso calc R 1 1
O O4W 0.9289(4) 0.7896(3) 0.4567(3) 0.1177(18) Uani d . 1 1
H H1W4 0.9792 0.7982 0.4342 0.141 Uiso d R 1 1
H H2W4 0.9080 0.7469 0.4434 0.141 Uiso d R 1 1
O O1W 0.8404(2) 0.6444(2) 0.46457(18) 0.0648(8) Uani d . 1 1
H H1W1 0.7824 0.6413 0.4525 0.078 Uiso d R 1 1
H H2W1 0.8672 0.6034 0.4521 0.078 Uiso d R 1 1
O O2W 0.6468(3) 0.6578(3) 0.47693(19) 0.0821(12) Uani d . 1 1
H H1W2 0.6512 0.6581 0.5194 0.098 Uiso d R 1 1
H H2W2 0.6008 0.6298 0.4642 0.098 Uiso d R 1 1
O O3W 0.60292(19) 0.66891(15) 0.61782(14) 0.0443(6) Uani d . 1 1
H H1W3 0.6159 0.6842 0.6572 0.053 Uiso d R 1 1
H H2W3 0.5826 0.6237 0.6225 0.053 Uiso d R 1 1
O O5W 0.2631(3) 0.7935(3) 0.0540(2) 0.0970(15) Uani d . 1 1
H H1W5 0.3145 0.7822 0.0743 0.116 Uiso d R 1 1
H H2W5 0.2546 0.7581 0.0257 0.116 Uiso d R 1 1

loop_
_atom_site_aniso_label
_atom_site_aniso_U_11
_atom_site_aniso_U_22
_atom_site_aniso_U_33
_atom_site_aniso_U_12
_atom_site_aniso_U_13
_atom_site_aniso_U_23
O1 0.0213(10) 0.0336(11) 0.0571(14) -0.0064(9) 0.0018(10) -0.0121(11)
O4 0.0163(9) 0.0312(11) 0.0470(12) -0.0015(8) 0.0009(9) -0.0083(10)
O6 0.0147(9) 0.0302(11) 0.0475(12) 0.0004(8) -0.0004(9) -0.0016(10)
O8 0.0240(10) 0.0316(12) 0.0622(15) -0.0036(10) 0.0028(11) -0.0125(11)
O11 0.0198(10) 0.0295(11) 0.0501(13) -0.0040(9) 0.0032(9) -0.0033(10)
O12 0.0157(9) 0.0363(11) 0.0402(11) -0.0030(9) -0.0004(9) 0.0024(9)
O15 0.0243(10) 0.0299(11) 0.0515(13) 0.0011(9) -0.0007(10) 0.0024(10)
O21 0.0254(11) 0.0313(11) 0.0569(14) -0.0015(9) 0.0047(11) -0.0056(11)
O23 0.0236(10) 0.0409(12) 0.0406(12) -0.0018(10) -0.0029(10) 0.0012(10)
O25 0.0247(10) 0.0343(11) 0.0399(11) -0.0034(9) -0.0019(9) 0.0041(10)
O27 0.0369(13) 0.0519(15) 0.0426(13) -0.0017(12) 0.0017(11) 0.0019(12)
O35 0.119(3) 0.0573(18) 0.0405(15) -0.031(2) -0.0021(18) 0.0029(14)
N2 0.0154(11) 0.0280(13) 0.0465(15) 0.0000(10) -0.0017(11) 0.0013(11)
N38 0.0204(12) 0.0273(13) 0.0454(15) 0.0035(10) 0.0003(11) -0.0002(11)
N39 0.0176(12) 0.0269(13) 0.0519(16) 0.0011(10) -0.0001(12) -0.0005(12)
N40 0.0199(13) 0.0301(13) 0.0604(18) 0.0017(11) 0.0005(12) -0.0046(13)
C1 0.0217(14) 0.0276(15) 0.0432(17) -0.0035(12) 0.0006(13) -0.0005(13)
C2 0.0158(13) 0.0296(15) 0.0369(15) -0.0024(12) -0.0002(12) 0.0021(12)
C3 0.0189(13) 0.0288(15) 0.0367(15) -0.0006(12) 0.0000(12) 0.0001(13)
C4 0.0195(13) 0.0254(14) 0.0348(15) -0.0015(11) -0.0010(12) 0.0007(12)
C5 0.0154(13) 0.0285(15) 0.0375(15) -0.0011(12) 0.0002(12) 0.0000(12)
C6 0.0164(13) 0.0297(15) 0.0364(15) -0.0019(12) -0.0006(12) 0.0036(13)
C7 0.0196(14) 0.0295(15) 0.0441(17) 0.0026(12) 0.0018(13) 0.0013(13)
C8 0.0205(14) 0.0270(15) 0.0421(16) -0.0010(12) 0.0006(13) 0.0010(13)
C9 0.0186(14) 0.0275(15) 0.0382(15) -0.0013(12) -0.0007(12) 0.0008(13)
C10 0.0173(13) 0.0267(14) 0.0348(15) -0.0030(11) -0.0002(11) 0.0018(12)
C11 0.0179(13) 0.0297(15) 0.0362(15) 0.0003(11) -0.0001(12) 0.0003(13)
C12 0.0170(13) 0.0288(15) 0.0404(16) -0.0028(12) 0.0010(12) 0.0001(13)
C13 0.0226(14) 0.0390(17) 0.0439(17) -0.0005(13) -0.0025(13) 0.0037(15)
C14 0.0216(14) 0.0335(16) 0.0544(19) 0.0029(13) 0.0025(14) -0.0053(15)
C15 0.0188(14) 0.0271(14) 0.0421(16) -0.0004(12) 0.0014(12) -0.0019(13)
C16 0.0168(14) 0.0267(15) 0.0515(18) -0.0012(12) 0.0030(13) -0.0017(14)
C17 0.0174(14) 0.0291(15) 0.0538(19) -0.0013(12) 0.0004(14) -0.0023(14)
C18 0.0185(13) 0.0323(16) 0.0472(17) -0.0007(12) 0.0002(13) -0.0030(14)
C19 0.0162(13) 0.0364(17) 0.0495(18) 0.0007(12) -0.0012(13) -0.0011(15)
C20 0.0228(14) 0.0318(16) 0.0428(17) 0.0035(12) -0.0029(14) -0.0010(14)
C21 0.0213(14) 0.0316(15) 0.0418(17) -0.0003(13) -0.0045(13) 0.0012(13)
C22 0.0272(15) 0.0329(16) 0.0385(16) -0.0019(13) -0.0041(13) 0.0011(13)
C23 0.0251(15) 0.0358(16) 0.0387(16) -0.0038(13) -0.0039(13) 0.0050(14)
C24 0.0206(13) 0.0422(18) 0.0407(17) -0.0062(13) -0.0027(13) 0.0060(15)
C25 0.0236(15) 0.0325(16) 0.0418(17) -0.0051(13) -0.0042(13) 0.0068(13)
C26 0.0245(15) 0.0358(17) 0.0442(17) -0.0067(13) -0.0071(14) 0.0077(15)
C27 0.0226(14) 0.0340(16) 0.0385(16) -0.0016(13) -0.0018(13) 0.0030(13)
C28 0.0186(13) 0.0337(15) 0.0419(16) 0.0012(12) -0.0003(13) 0.0017(14)
C29 0.0168(12) 0.0339(16) 0.0412(16) -0.0016(12) 0.0009(12) 0.0026(13)
C30 0.0223(15) 0.0352(17) 0.065(2) -0.0023(13) 0.0074(16) 0.0081(16)
C31 0.0369(18) 0.0357(17) 0.053(2) 0.0047(15) 0.0097(16) -0.0005(16)
C32 0.0275(15) 0.0367(17) 0.0438(17) 0.0045(14) -0.0050(14) 0.0031(14)
C33 0.0268(15) 0.054(2) 0.0425(18) -0.0081(15) -0.0044(14) 0.0031(17)
C34 0.0403(19) 0.0369(19) 0.071(3) -0.0080(16) -0.017(2) 0.0090(18)
C35 0.0370(18) 0.0456(19) 0.0348(17) -0.0057(16) -0.0056(14) 0.0060(15)
C36 0.050(2) 0.0386(19) 0.050(2) -0.0062(18) 0.0048(18) 0.0043(16)
C37 0.0349(19) 0.085(3) 0.056(2) -0.008(2) 0.0096(18) 0.012(2)
C38 0.0216(14) 0.0278(15) 0.0430(17) -0.0026(12) 0.0029(13) -0.0008(13)
C39 0.0215(15) 0.0320(16) 0.068(2) 0.0013(13) -0.0032(15) -0.0101(16)
C40 0.0190(15) 0.0300(16) 0.077(3) -0.0023(13) 0.0005(16) -0.0050(17)
C41 0.0202(14) 0.0330(16) 0.057(2) 0.0020(13) -0.0025(14) -0.0046(15)
C42 0.0189(13) 0.0276(15) 0.0542(19) -0.0006(12) -0.0004(14) -0.0031(14)
C43 0.0264(16) 0.0315(17) 0.085(3) 0.0056(15) -0.0023(18) -0.0045(18)
O4W 0.110(4) 0.111(4) 0.132(4) -0.029(3) 0.039(4) -0.017(3)
O1W 0.0480(17) 0.071(2) 0.075(2) -0.0070(16) -0.0088(16) -0.0003(17)
O2W 0.0504(19) 0.124(3) 0.072(2) -0.031(2) -0.0049(17) -0.018(2)
O3W 0.0395(13) 0.0356(13) 0.0577(15) -0.0098(11) -0.0009(12) -0.0024(11)
O5W 0.072(2) 0.130(4) 0.090(3) 0.038(3) -0.012(2) 0.017(3)

loop_
_atom_type_symbol
_atom_type_description
_atom_type_scat_dispersion_real
_atom_type_scat_dispersion_imag
_atom_type_scat_source
C C 0.0181 0.0091 'International Tables Vol C Tables 4.2.6.8 and 6.1.1.4'
H H 0.0000 0.0000 'International Tables Vol C Tables 4.2.6.8 and 6.1.1.4'
O O 0.0492 0.0322 'International Tables Vol C Tables 4.2.6.8 and 6.1.1.4'
N N 0.0311 0.0180 'International Tables Vol C Tables 4.2.6.8 and 6.1.1.4'

loop_
_geom_angle_atom_site_label_1
_geom_angle_atom_site_label_2
_geom_angle_atom_site_label_3
_geom_angle
C1 O1 H1O1 107.7
C4 O4 H1O4 111.5
C6 O6 C12 108.0(2)
C29 O12 C12 115.9(2)
C21 O21 H21O 109.5
C23 O23 H23O 109.5
C35 O25 C25 118.4(3)
C27 O27 C37 111.4(3)
C15 N2 C2 125.4(3)
C15 N2 H1N2 117.3
C2 N2 H1N2 117.3
C38 N38 N39 120.6(3)
N38 N39 C42 109.1(2)
N38 N39 C39 119.5(3)
C42 N39 C39 111.9(3)
C43 N40 C41 111.9(3)
C43 N40 C40 111.3(3)
C41 N40 C40 109.3(3)
C43 N40 H40N 104.2
C41 N40 H40N 112.5
C40 N40 H40N 107.5
O1 C1 C2 118.9(3)
O1 C1 C9 121.3(3)
C2 C1 C9 119.7(3)
C1 C2 C3 120.9(3)
C1 C2 N2 119.3(3)
C3 C2 N2 119.6(3)
C4 C3 C2 119.1(3)
C4 C3 C38 116.5(3)
C2 C3 C38 124.3(3)
O4 C4 C3 116.2(3)
O4 C4 C10 122.8(3)
C3 C4 C10 121.0(3)
C11 C5 C6 107.2(3)
C11 C5 C10 133.2(3)
C6 C5 C10 119.3(3)
C7 C6 O6 121.1(3)
C7 C6 C5 126.3(3)
O6 C6 C5 112.6(3)
C6 C7 C8 115.8(3)
C6 C7 C14 123.3(3)
C8 C7 C14 120.8(3)
O8 C8 C7 119.7(3)
O8 C8 C9 119.4(3)
C7 C8 C9 120.9(3)
C10 C9 C1 119.5(3)
C10 C9 C8 121.0(3)
C1 C9 C8 119.4(3)
C4 C10 C9 119.4(3)
C4 C10 C5 124.0(3)
C9 C10 C5 116.6(3)
O11 C11 C5 131.5(3)
O11 C11 C12 120.3(3)
C5 C11 C12 108.2(3)
O12 C12 O6 110.2(2)
O12 C12 C13 107.3(2)
O6 C12 C13 109.9(3)
O12 C12 C11 111.4(3)
O6 C12 C11 104.0(2)
C13 C12 C11 114.1(3)
C12 C13 H13A 109.5
C12 C13 H13B 109.5
H13A C13 H13B 109.5
C12 C13 H13C 109.5
H13A C13 H13C 109.5
H13B C13 H13C 109.5
C7 C14 H14A 109.5
C7 C14 H14B 109.5
H14A C14 H14B 109.5
C7 C14 H14C 109.5
H14A C14 H14C 109.5
H14B C14 H14C 109.5
O15 C15 N2 124.9(3)
O15 C15 C16 120.5(3)
N2 C15 C16 114.6(3)
C17 C16 C30 122.1(3)
C17 C16 C15 124.4(3)
C30 C16 C15 113.5(3)
C16 C17 C18 129.4(3)
C16 C17 H17A 115.3
C18 C17 H17A 115.3
C19 C18 C17 122.2(3)
C19 C18 H18A 118.9
C17 C18 H18A 118.9
C18 C19 C20 127.7(3)
C18 C19 H19A 116.1
C20 C19 H19A 116.1
C19 C20 C31 107.1(3)
C19 C20 C21 113.3(3)
C31 C20 C21 112.1(3)
C19 C20 H20A 108.1
C31 C20 H20A 108.1
C21 C20 H20A 108.1
O21 C21 C20 106.3(2)
O21 C21 C22 111.8(3)
C20 C21 C22 114.6(3)
O21 C21 H21A 107.9
C20 C21 H21A 107.9
C22 C21 H21A 107.9
C32 C22 C21 112.2(3)
C32 C22 C23 110.3(3)
C21 C22 C23 113.3(3)
C32 C22 H22A 106.9
C21 C22 H22A 106.9
C23 C22 H22A 106.9
O23 C23 C24 105.0(3)
O23 C23 C22 111.1(3)
C24 C23 C22 116.9(3)
O23 C23 H23A 107.8
C24 C23 H23A 107.8
C22 C23 H23A 107.8
C33 C24 C23 113.7(3)
C33 C24 C25 111.3(3)
C23 C24 C25 108.7(3)
C33 C24 H24A 107.6
C23 C24 H24A 107.6
C25 C24 H24A 107.6
O25 C25 C26 109.8(3)
O25 C25 C24 107.0(3)
C26 C25 C24 113.6(3)
O25 C25 H25A 108.8
C26 C25 H25A 108.8
C24 C25 H25A 108.8
C27 C26 C25 113.1(3)
C27 C26 C34 111.6(3)
C25 C26 C34 108.7(3)
C27 C26 H26A 107.7
C25 C26 H26A 107.7
C34 C26 H26A 107.7
O27 C27 C28 110.7(3)
O27 C27 C26 109.5(3)
C28 C27 C26 112.0(3)
O27 C27 H27A 108.2
C28 C27 H27A 108.2
C26 C27 H27A 108.2
C29 C28 C27 121.0(3)
C29 C28 H28A 119.5
C27 C28 H28A 119.5
C28 C29 O12 125.3(3)
C28 C29 H29A 117.3
O12 C29 H29A 117.3
C16 C30 H30A 109.5
C16 C30 H30B 109.5
H30A C30 H30B 109.5
C16 C30 H30C 109.5
H30A C30 H30C 109.5
H30B C30 H30C 109.5
C20 C31 H31A 109.5
C20 C31 H31B 109.5
H31A C31 H31B 109.5
C20 C31 H31C 109.5
H31A C31 H31C 109.5
H31B C31 H31C 109.5
C22 C32 H32A 109.5
C22 C32 H32B 109.5
H32A C32 H32B 109.5
C22 C32 H32C 109.5
H32A C32 H32C 109.5
H32B C32 H32C 109.5
C24 C33 H33A 109.5
C24 C33 H33B 109.5
H33A C33 H33B 109.5
C24 C33 H33C 109.5
H33A C33 H33C 109.5
H33B C33 H33C 109.5
C26 C34 H34A 109.5
C26 C34 H34B 109.5
H34A C34 H34B 109.5
C26 C34 H34C 109.5
H34A C34 H34C 109.5
H34B C34 H34C 109.5
O35 C35 O25 124.1(3)
O35 C35 C36 124.9(4)
O25 C35 C36 110.9(3)
C35 C36 H36A 109.5
C35 C36 H36B 109.5
H36A C36 H36B 109.5
C35 C36 H36C 109.5
H36A C36 H36C 109.5
H36B C36 H36C 109.5
O27 C37 H37A 109.5
O27 C37 H37B 109.5
H37A C37 H37B 109.5
O27 C37 H37C 109.5
H37A C37 H37C 109.5
H37B C37 H37C 109.5
N38 C38 C3 120.7(3)
N38 C38 H38A 119.6
C3 C38 H38A 119.6
N39 C39 C40 109.3(3)
N39 C39 H39B 109.8
C40 C39 H39B 109.8
N39 C39 H39A 109.8
C40 C39 H39A 109.8
H39B C39 H39A 108.3
N40 C40 C39 110.9(3)
N40 C40 H40A 109.5
C39 C40 H40A 109.5
N40 C40 H40B 109.5
C39 C40 H40B 109.5
H40A C40 H40B 108.0
N40 C41 C42 110.5(3)
N40 C41 H41B 109.6
C42 C41 H41B 109.6
N40 C41 H41A 109.6
C42 C41 H41A 109.6
H41B C41 H41A 108.1
N39 C42 C41 109.7(3)
N39 C42 H42A 109.7
C41 C42 H42A 109.7
N39 C42 H42B 109.7
C41 C42 H42B 109.7
H42A C42 H42B 108.2
N40 C43 H43A 109.5
N40 C43 H43C 109.5
H43A C43 H43C 109.5
N40 C43 H43B 109.5
H43A C43 H43B 109.5
H43C C43 H43B 109.5
H1W4 O4W H2W4 106.0
H1W1 O1W H2W1 106.5
H1W2 O2W H2W2 110.9
H1W3 O3W H2W3 105.4
H1W5 O5W H2W5 105.4

loop_
_geom_bond_atom_site_label_1
_geom_bond_atom_site_label_2
_geom_bond_distance
O1 C1 1.347(4)
O1 H1O1 1.0000
O4 C4 1.370(4)
O4 H1O4 0.8400
O6 C6 1.373(4)
O6 C12 1.450(4)
O8 C8 1.282(4)
O11 C11 1.266(4)
O12 C29 1.395(4)
O12 C12 1.417(4)
O15 C15 1.226(4)
O21 C21 1.441(4)
O21 H21O 0.8400
O23 C23 1.448(4)
O23 H23O 0.8400
O25 C35 1.347(4)
O25 C25 1.462(4)
O27 C27 1.426(4)
O27 C37 1.455(5)
O35 C35 1.190(5)
N2 C15 1.356(4)
N2 C2 1.414(4)
N2 H1N2 0.8800
N38 C38 1.290(4)
N38 N39 1.383(4)
N39 C42 1.456(4)
N39 C39 1.457(4)
N40 C43 1.490(4)
N40 C41 1.490(4)
N40 C40 1.498(4)
N40 H40N 1.0639
C1 C2 1.393(5)
C1 C9 1.423(4)
C2 C3 1.404(5)
C3 C4 1.402(4)
C3 C38 1.465(4)
C4 C10 1.404(4)
C5 C11 1.385(4)
C5 C6 1.409(4)
C5 C10 1.451(4)
C6 C7 1.363(5)
C7 C8 1.430(4)
C7 C14 1.501(4)
C8 C9 1.467(4)
C9 C10 1.417(4)
C11 C12 1.528(4)
C12 C13 1.498(5)
C13 H13A 0.9800
C13 H13B 0.9800
C13 H13C 0.9800
C14 H14A 0.9800
C14 H14B 0.9800
C14 H14C 0.9800
C15 C16 1.514(4)
C16 C17 1.334(5)
C16 C30 1.506(5)
C17 C18 1.458(5)
C17 H17A 0.9500
C18 C19 1.334(5)
C18 H18A 0.9500
C19 C20 1.508(5)
C19 H19A 0.9500
C20 C31 1.532(5)
C20 C21 1.535(4)
C20 H20A 1.0000
C21 C22 1.538(5)
C21 H21A 1.0000
C22 C32 1.528(5)
C22 C23 1.540(4)
C22 H22A 1.0000
C23 C24 1.538(4)
C23 H23A 1.0000
C24 C33 1.534(5)
C24 C25 1.548(4)
C24 H24A 1.0000
C25 C26 1.537(4)
C25 H25A 1.0000
C26 C27 1.534(4)
C26 C34 1.547(5)
C26 H26A 1.0000
C27 C28 1.507(4)
C27 H27A 1.0000
C28 C29 1.317(5)
C28 H28A 0.9500
C29 H29A 0.9500
C30 H30A 0.9800
C30 H30B 0.9800
C30 H30C 0.9800
C31 H31A 0.9800
C31 H31B 0.9800
C31 H31C 0.9800
C32 H32A 0.9800
C32 H32B 0.9800
C32 H32C 0.9800
C33 H33A 0.9800
C33 H33B 0.9800
C33 H33C 0.9800
C34 H34A 0.9800
C34 H34B 0.9800
C34 H34C 0.9800
C35 C36 1.493(5)
C36 H36A 0.9800
C36 H36B 0.9800
C36 H36C 0.9800
C37 H37A 0.9800
C37 H37B 0.9800
C37 H37C 0.9800
C38 H38A 0.9500
C39 C40 1.515(5)
C39 H39B 0.9900
C39 H39A 0.9900
C40 H40A 0.9900
C40 H40B 0.9900
C41 C42 1.514(4)
C41 H41B 0.9900
C41 H41A 0.9900
C42 H42A 0.9900
C42 H42B 0.9900
C43 H43A 0.9800
C43 H43C 0.9800
C43 H43B 0.9800
O4W H1W4 0.8399
O4W H2W4 0.8400
O1W H1W1 0.8402
O1W H2W1 0.8403
O2W H1W2 0.8401
O2W H2W2 0.8400
O3W H1W3 0.8401
O3W H2W3 0.8397
O5W H1W5 0.8402
O5W H2W5 0.8399

loop_
_geom_hbond_atom_site_label_D
_geom_hbond_atom_site_label_H
_geom_hbond_atom_site_label_A
_geom_hbond_site_symmetry_A
_geom_hbond_distance_DH
_geom_hbond_distance_HA
_geom_hbond_distance_DA
_geom_hbond_angle_DHA
O1 H1O1 O8 . 1.00 1.59 2.499(3) 148
O4 H1O4 O11 . 0.84 1.71 2.542(3) 168
O21 H21O O23 . 0.84 1.97 2.708(3) 147
N2 H1N2 N38 . 0.88 2.24 2.706(4) 113
O23 H23O O4 2_565 0.84 1.96 2.783(3) 165
N40 H40N O1W 2_664 1.06 1.71 2.769(5) 170
O1W H2W1 O27 1_655 0.84 2.00 2.835(5) 178
O2W H2W2 O21 . 0.84 1.99 2.795(4) 162
O3W H1W3 O8 3_566 0.84 1.95 2.784(4) 170
O3W H2W3 O11 2_565 0.84 1.85 2.680(3) 170
O5W H1W5 O15 . 0.84 2.00 2.841(5) 178
O4W H2W4 O1W . 0.84 2.06 2.812(6) 149
O1W H1W1 O2W . 0.84 1.96 2.703(5) 147
O2W H1W2 O3W . 0.84 2.06 2.854(5) 156
O4W H1W4 O3W 3_566 0.84 2.08 2.915(6) 174
C31 H31B O15 4_645 0.98 2.45 3.360(4) 154
C36 H36A O15 2_565 0.98 2.54 3.431(5) 152

loop_
_geom_torsion_atom_site_label_1
_geom_torsion_atom_site_label_2
_geom_torsion_atom_site_label_3
_geom_torsion_atom_site_label_4
_geom_torsion
C38 N38 N39 C42 144.6(3)
C38 N38 N39 C39 14.1(5)
O1 C1 C2 C3 173.3(3)
C9 C1 C2 C3 -4.3(5)
O1 C1 C2 N2 -1.3(5)
C9 C1 C2 N2 -178.9(3)
C15 N2 C2 C1 -54.6(5)
C15 N2 C2 C3 130.8(3)
C1 C2 C3 C4 7.4(5)
N2 C2 C3 C4 -178.0(3)
C1 C2 C3 C38 -170.4(3)
N2 C2 C3 C38 4.2(5)
C2 C3 C4 O4 174.8(3)
C38 C3 C4 O4 -7.3(4)
C2 C3 C4 C10 -6.1(5)
C38 C3 C4 C10 171.8(3)
C12 O6 C6 C7 -176.9(3)
C12 O6 C6 C5 1.2(4)
C11 C5 C6 C7 174.8(3)
C10 C5 C6 C7 0.1(5)
C11 C5 C6 O6 -3.2(4)
C10 C5 C6 O6 -177.9(3)
O6 C6 C7 C8 177.3(3)
C5 C6 C7 C8 -0.5(5)
O6 C6 C7 C14 -0.4(5)
C5 C6 C7 C14 -178.2(3)
C6 C7 C8 O8 -176.7(3)
C14 C7 C8 O8 1.0(5)
C6 C7 C8 C9 1.0(5)
C14 C7 C8 C9 178.7(3)
O1 C1 C9 C10 -177.7(3)
C2 C1 C9 C10 -0.1(5)
O1 C1 C9 C8 0.3(5)
C2 C1 C9 C8 177.9(3)
O8 C8 C9 C10 176.6(3)
C7 C8 C9 C10 -1.1(5)
O8 C8 C9 C1 -1.4(5)
C7 C8 C9 C1 -179.1(3)
O4 C4 C10 C9 -179.2(3)
C3 C4 C10 C9 1.8(5)
O4 C4 C10 C5 3.8(5)
C3 C4 C10 C5 -175.3(3)
C1 C9 C10 C4 1.3(5)
C8 C9 C10 C4 -176.6(3)
C1 C9 C10 C5 178.6(3)
C8 C9 C10 C5 0.6(5)
C11 C5 C10 C4 4.1(6)
C6 C5 C10 C4 177.0(3)
C11 C5 C10 C9 -173.1(3)
C6 C5 C10 C9 -0.2(5)
C6 C5 C11 O11 -173.9(3)
C10 C5 C11 O11 -0.3(6)
C6 C5 C11 C12 3.8(4)
C10 C5 C11 C12 177.4(3)
C29 O12 C12 O6 -76.9(3)
C29 O12 C12 C13 163.4(3)
C29 O12 C12 C11 37.9(3)
C6 O6 C12 O12 120.6(3)
C6 O6 C12 C13 -121.3(3)
C6 O6 C12 C11 1.2(3)
O11 C11 C12 O12 56.3(4)
C5 C11 C12 O12 -121.7(3)
O11 C11 C12 O6 174.9(3)
C5 C11 C12 O6 -3.1(3)
O11 C11 C12 C13 -65.4(4)
C5 C11 C12 C13 116.6(3)
C2 N2 C15 O15 -3.5(5)
C2 N2 C15 C16 178.4(3)
O15 C15 C16 C17 150.9(3)
N2 C15 C16 C17 -30.9(5)
O15 C15 C16 C30 -29.6(5)
N2 C15 C16 C30 148.6(3)
C30 C16 C17 C18 -175.9(3)
C15 C16 C17 C18 3.5(6)
C16 C17 C18 C19 152.9(4)
C17 C18 C19 C20 -164.3(3)
C18 C19 C20 C31 106.8(4)
C18 C19 C20 C21 -17.3(5)
C19 C20 C21 O21 -66.5(3)
C31 C20 C21 O21 172.1(3)
C19 C20 C21 C22 169.4(3)
C31 C20 C21 C22 48.0(4)
O21 C21 C22 C32 -64.4(4)
C20 C21 C22 C32 56.7(4)
O21 C21 C22 C23 61.2(3)
C20 C21 C22 C23 -177.7(3)
C32 C22 C23 O23 68.4(3)
C21 C22 C23 O23 -58.2(4)
C32 C22 C23 C24 -171.1(3)
C21 C22 C23 C24 62.2(4)
O23 C23 C24 C33 164.7(3)
C22 C23 C24 C33 41.1(4)
O23 C23 C24 C25 -70.7(3)
C22 C23 C24 C25 165.7(3)
C35 O25 C25 C26 -115.9(3)
C35 O25 C25 C24 120.4(3)
C33 C24 C25 O25 46.4(4)
C23 C24 C25 O25 -79.6(3)
C33 C24 C25 C26 -74.9(4)
C23 C24 C25 C26 159.1(3)
O25 C25 C26 C27 34.1(4)
C24 C25 C26 C27 153.8(3)
O25 C25 C26 C34 158.7(3)
C24 C25 C26 C34 -81.6(4)
C37 O27 C27 C28 79.4(4)
C37 O27 C27 C26 -156.6(3)
C25 C26 C27 O27 65.4(4)
C34 C26 C27 O27 -57.5(4)
C25 C26 C27 C28 -171.3(3)
C34 C26 C27 C28 65.7(4)
O27 C27 C28 C29 -119.1(3)
C26 C27 C28 C29 118.4(3)
C27 C28 C29 O12 -174.7(3)
C12 O12 C29 C28 62.1(4)
C25 O25 C35 O35 -3.3(6)
C25 O25 C35 C36 176.6(3)
N39 N38 C38 C3 171.5(3)
C4 C3 C38 N38 -160.6(3)
C2 C3 C38 N38 17.2(5)
N38 N39 C39 C40 -171.6(3)
C42 N39 C39 C40 59.1(4)
C43 N40 C40 C39 -179.0(4)
C41 N40 C40 C39 56.9(4)
N39 C39 C40 N40 -57.5(4)
C43 N40 C41 C42 179.4(3)
C40 N40 C41 C42 -56.8(4)
N38 N39 C42 C41 165.9(3)
C39 N39 C42 C41 -59.6(4)
N40 C41 C42 N39 58.0(4)
